data_9009711
loop_
_publ_author_name
'Zhesheng, M.'
'Nicheng, S.'
'Jinchuan, S.'
'Zhizhong, P.'

_publ_section_title
;The refinement of the crystal structure of carboborite
 MgCa2[CO3]2[B(OH)4]2*4H2O
;
_journal_name_full 'Bulletin de Mineralogie'
_journal_page_first 578
_journal_page_last 581
_journal_volume 104
_journal_year 1981
_chemical_formula_sum 'C2 H16 B2 Ca2 Mg O18'
_chemical_name_mineral Carboborite
_space_group_IT_number 14
_symmetry_space_group_name_Hall '-P 2yn'
_symmetry_space_group_name_H-M 'P 1 21/n 1'
_cell_angle_alpha 90
_cell_angle_beta 116.64
_cell_angle_gamma 90
_cell_length_a 11.011
_cell_length_b 6.674
_cell_length_c 10.692
_cell_formula_units_Z 2
_cell_volume 702.316
_database_code_amcsd 0012074
_exptl_crystal_density_diffrn 2.148
_cod_original_formula_sum 'Mg Ca2 C2 B2 O18 H16'
_cod_database_code 9009711

loop_
_space_group_symop_operation_xyz
x,y,z
1/2+x,1/2-y,1/2+z
1/2-x,1/2+y,1/2-z
-x,-y,-z

loop_
_atom_site_aniso_label
_atom_site_aniso_U_11
_atom_site_aniso_U_22
_atom_site_aniso_U_33
_atom_site_aniso_U_12
_atom_site_aniso_U_13
_atom_site_aniso_U_23
Mg 0.00270 0.00620 0.00280 0.00000 0.00200 0.00000
Ca 0.00260 0.00430 0.00250 0.00020 0.00180 0.00030
C 0.00170 0.00430 0.00130 0.00020 0.00110 -0.00020
B 0.00390 0.00840 0.00440 0.00030 0.00250 0.00080
O1 0.00390 0.00760 0.00330 0.00060 0.00270 -0.00020
O2 0.00440 0.00790 0.00470 0.00180 0.00380 0.00160
O3 0.00340 0.00940 0.00370 -0.00060 0.00150 0.00040
O4 0.00650 0.00850 0.00510 0.00220 0.00440 0.00210
O5 0.00430 0.00870 0.00420 0.00170 0.00340 0.00170
O6 0.00350 0.00740 0.00520 0.00110 0.00220 0.00210
O7 0.00320 0.00870 0.00360 -0.00120 0.00210 -0.00100
O8 0.00610 0.01050 0.00520 0.00030 0.00120 0.00130
O9 0.00270 0.00730 0.00340 0.00040 0.00200 0.00060

loop_
_atom_site_label
_atom_site_fract_x
_atom_site_fract_y
_atom_site_fract_z
Mg 0.50000 0.00000 0.00000
Ca 0.29850 0.99870 0.23910
C 0.27640 0.26540 0.02350
B 0.50800 -0.29430 0.24640
O1 0.20520 0.28600 0.09040
O2 0.34370 0.10080 0.04300
O3 0.41210 0.29750 0.38380
O4 0.27770 0.40250 -0.05890
O5 0.54770 -0.22320 0.14140
O6 0.57760 -0.48270 0.30930
O7 0.52780 -0.13620 0.34970
O8 0.63700 0.19340 0.15190
O9 0.35930 -0.33070 0.18160
H1 0.11600 0.19100 0.63100
H2 0.17300 0.12000 0.40700
H3 0.35800 0.46600 0.62400
H4 0.42800 0.30500 0.88700
H5 0.40100 0.06700 0.61500
H6 0.46000 0.26700 0.47100
H7 0.16800 0.35200 0.72400
H8 0.47700 0.35000 0.37900

loop_
_cod_related_entry_id
_cod_related_entry_database
_cod_related_entry_code
1 AMCSD 0012074
